data_4079853
loop_
_publ_author_name
'Xu, Xiangya'
'Kim, Seung Hyo'
'Zhang, Xi'
'Das, Atanu Kumar'
'Hirao, Hajime'
'Hong, Soon Hyeok'

_publ_section_title
;
 Abnormal N-Heterocyclic Carbene Gold(I) Complexes: Synthesis, Structure,
 and Catalysis in Hydration of Alkynes
;
_journal_issue 1
_journal_name_full Organometallics
_journal_page_first 164
_journal_paper_doi 10.1021/om3009603
_journal_volume 32
_journal_year 2013
_chemical_formula_moiety 'C24 H28 Au N4, 0.5(C H2 Cl2), F6 P'
_chemical_formula_sum 'C24.5 H29 Au Cl F6 N4 P'
_chemical_formula_weight 756.90
_chemical_name_systematic
; 
 ? 
;
_space_group_IT_number 14
_symmetry_cell_setting monoclinic
_symmetry_space_group_name_Hall '-P 2ybc'
_symmetry_space_group_name_H-M 'P 1 21/c 1'
_atom_sites_solution_hydrogens geom
_atom_sites_solution_primary direct
_atom_sites_solution_secondary difmap
_audit_creation_method SHELXL-97
_cell_angle_alpha 90.00
_cell_angle_beta 90.791(3)
_cell_angle_gamma 90.00
_cell_formula_units_Z 8
_cell_length_a 6.3450(4)
_cell_length_b 21.6251(14)
_cell_length_c 40.383(3)
_cell_measurement_reflns_used 9314
_cell_measurement_temperature 103(2)
_cell_measurement_theta_max 35.05
_cell_measurement_theta_min 3.21
_cell_volume 5540.5(6)
_computing_cell_refinement 'Bruker SAINT'
_computing_data_collection 'Bruker APEX2'
_computing_data_reduction 'Bruker SAINT'
_computing_molecular_graphics 'Bruker SHELXTL'
_computing_publication_material 'Bruker SHELXTL'
_computing_structure_refinement 'SHELXL-97 (Sheldrick, 2008)'
_computing_structure_solution 'SHELXS-97 (Sheldrick, 2008)'
_diffrn_ambient_temperature 103(2)
_diffrn_measured_fraction_theta_full 0.987
_diffrn_measured_fraction_theta_max 0.987
_diffrn_measurement_device_type 'Bruker APEX-II CCD'
_diffrn_measurement_method '\f and \w scans'
_diffrn_radiation_monochromator graphite
_diffrn_radiation_source 'fine-focus sealed tube'
_diffrn_radiation_type MoK\a
_diffrn_radiation_wavelength 0.71073
_diffrn_reflns_av_R_equivalents 0.0311
_diffrn_reflns_av_sigmaI/netI 0.0300
_diffrn_reflns_limit_h_max 9
_diffrn_reflns_limit_h_min -10
_diffrn_reflns_limit_k_max 34
_diffrn_reflns_limit_k_min -34
_diffrn_reflns_limit_l_max 65
_diffrn_reflns_limit_l_min -65
_diffrn_reflns_number 101937
_diffrn_reflns_theta_full 35.12
_diffrn_reflns_theta_max 35.12
_diffrn_reflns_theta_min 2.69
_exptl_absorpt_coefficient_mu 5.527
_exptl_absorpt_correction_T_max 0.7327
_exptl_absorpt_correction_T_min 0.2159
_exptl_absorpt_correction_type multi-scan
_exptl_absorpt_process_details sadabs
_exptl_crystal_colour colourless
_exptl_crystal_density_diffrn 1.815
_exptl_crystal_density_method 'not measured'
_exptl_crystal_description needle
_exptl_crystal_F_000 2952
_exptl_crystal_size_max 0.40
_exptl_crystal_size_mid 0.08
_exptl_crystal_size_min 0.06
_refine_diff_density_max 3.276
_refine_diff_density_min -2.895
_refine_diff_density_rms 0.137
_refine_ls_extinction_method none
_refine_ls_goodness_of_fit_ref 1.050
_refine_ls_hydrogen_treatment constr
_refine_ls_matrix_type full
_refine_ls_number_parameters 687
_refine_ls_number_reflns 24297
_refine_ls_number_restraints 0
_refine_ls_restrained_S_all 1.050
_refine_ls_R_factor_all 0.0435
_refine_ls_R_factor_gt 0.0293
_refine_ls_shift/su_max 0.003
_refine_ls_shift/su_mean 0.000
_refine_ls_structure_factor_coef Fsqd
_refine_ls_weighting_details 'calc w=1/[\s^2^(Fo^2^)+(0.0115P)^2^+13.4194P] where P=(Fo^2^+2Fc^2^)/3'
_refine_ls_weighting_scheme calc
_refine_ls_wR_factor_gt 0.0535
_refine_ls_wR_factor_ref 0.0584
_reflns_number_gt 19996
_reflns_number_total 24297
_reflns_threshold_expression >2sigma(I)
_cod_data_source_file om3009603_si_002.cif
_cod_data_source_block Complex-9
_cod_depositor_comments
;
The following automatic conversions were performed:

'_symmetry_cell_setting' value 'Monoclinic' changed to 'monoclinic'
according to /home/saulius/struct/CIF-dictionaries/cif_core.dic
dictionary named 'cif_core.dic' version 2.4.2 from 2011-04-26.

Automatic conversion script
Id: cif_fix_values 1891 2012-01-12 08:04:46Z andrius 
;
_cod_original_sg_symbol_H-M P2(1)/c
_cod_original_formula_sum 'C24.50 H29 Au Cl F6 N4 P'
_cod_database_code 4079853

loop_
_symmetry_equiv_pos_as_xyz
'x, y, z'
'-x, y+1/2, -z+1/2'
'-x, -y, -z'
'x, -y-1/2, z-1/2'

loop_
_atom_site_label
_atom_site_type_symbol
_atom_site_fract_x
_atom_site_fract_y
_atom_site_fract_z
_atom_site_U_iso_or_equiv
_atom_site_adp_type
_atom_site_occupancy
_atom_site_symmetry_multiplicity
_atom_site_calc_flag
_atom_site_refinement_flags
Au1 Au 0.740156(13) 0.575490(4) 0.747920(2) 0.01419(2) Uani 1 1 d .
Au2 Au 0.5000 1.0000 0.5000 0.01237(2) Uani 1 2 d S
Au3 Au 0.5000 0.5000 0.5000 0.01239(2) Uani 1 2 d S
C1 C 0.6663(4) 0.51903(11) 0.78597(6) 0.0169(4) Uani 1 1 d .
C2 C 0.6665(5) 0.44300(13) 0.82429(7) 0.0287(6) Uani 1 1 d .
H2 H 0.7014 0.4059 0.8357 0.034 Uiso 1 1 calc R
C3 C 0.5247(5) 0.48531(13) 0.83334(7) 0.0274(6) Uani 1 1 d .
H3 H 0.4391 0.4839 0.8524 0.033 Uiso 1 1 calc R
C4 C 0.9189(4) 0.43344(11) 0.77809(8) 0.0254(5) Uani 1 1 d .
C5 C 1.0837(5) 0.40792(13) 0.79704(10) 0.0357(7) Uani 1 1 d .
H5 H 1.0828 0.4103 0.8205 0.043 Uiso 1 1 calc R
C6 C 1.2472(6) 0.37933(15) 0.78096(12) 0.0477(10) Uani 1 1 d .
H6 H 1.3597 0.3615 0.7934 0.057 Uiso 1 1 calc R
C7 C 1.2485(6) 0.37642(14) 0.74710(12) 0.0485(10) Uani 1 1 d .
H7 H 1.3636 0.3572 0.7363 0.058 Uiso 1 1 calc R
C8 C 1.0837(7) 0.40121(15) 0.72812(11) 0.0463(9) Uani 1 1 d .
H8 H 1.0858 0.3987 0.7046 0.056 Uiso 1 1 calc R
C9 C 0.9160(5) 0.42968(13) 0.74397(8) 0.0307(6) Uani 1 1 d .
H9 H 0.8013 0.4463 0.7315 0.037 Uiso 1 1 calc R
C10 C 0.4012(4) 0.58897(12) 0.81136(6) 0.0201(4) Uani 1 1 d .
H10 H 0.4380 0.6152 0.7919 0.024 Uiso 1 1 calc R
C11 C 0.1668(4) 0.57493(16) 0.80929(8) 0.0333(6) Uani 1 1 d .
H11A H 0.1358 0.5519 0.7889 0.050 Uiso 1 1 calc R
H11B H 0.0872 0.6138 0.8091 0.050 Uiso 1 1 calc R
H11C H 0.1263 0.5501 0.8285 0.050 Uiso 1 1 calc R
C12 C 0.4618(5) 0.62427(14) 0.84263(7) 0.0276(5) Uani 1 1 d .
H12A H 0.4319 0.5988 0.8621 0.041 Uiso 1 1 calc R
H12B H 0.3802 0.6627 0.8437 0.041 Uiso 1 1 calc R
H12C H 0.6126 0.6341 0.8423 0.041 Uiso 1 1 calc R
C13 C 0.8069(4) 0.63486(11) 0.71096(5) 0.0160(4) Uani 1 1 d .
C14 C 0.7876(4) 0.71748(12) 0.67689(6) 0.0199(4) Uani 1 1 d .
H14 H 0.7460 0.7562 0.6678 0.024 Uiso 1 1 calc R
C15 C 0.9282(4) 0.67747(12) 0.66407(6) 0.0215(5) Uani 1 1 d .
H15 H 1.0053 0.6828 0.6443 0.026 Uiso 1 1 calc R
C16 C 0.5629(4) 0.71784(10) 0.72749(6) 0.0171(4) Uani 1 1 d .
C17 C 0.6061(4) 0.72176(11) 0.76128(6) 0.0195(4) Uani 1 1 d .
H17 H 0.7385 0.7084 0.7700 0.023 Uiso 1 1 calc R
C18 C 0.4537(5) 0.74537(12) 0.78226(7) 0.0238(5) Uani 1 1 d .
H18 H 0.4809 0.7478 0.8054 0.029 Uiso 1 1 calc R
C19 C 0.2615(4) 0.76533(13) 0.76922(7) 0.0255(5) Uani 1 1 d .
H19 H 0.1567 0.7810 0.7836 0.031 Uiso 1 1 calc R
C20 C 0.2221(4) 0.76253(12) 0.73546(7) 0.0241(5) Uani 1 1 d .
H20 H 0.0912 0.7770 0.7267 0.029 Uiso 1 1 calc R
C21 C 0.3721(4) 0.73878(11) 0.71420(7) 0.0213(5) Uani 1 1 d .
H21 H 0.3451 0.7368 0.6910 0.026 Uiso 1 1 calc R
C22 C 1.0629(4) 0.57042(12) 0.67963(6) 0.0206(4) Uani 1 1 d .
H22 H 1.0526 0.5439 0.6998 0.025 Uiso 1 1 calc R
C23 C 1.2920(5) 0.58587(17) 0.67468(13) 0.0538(12) Uani 1 1 d .
H23A H 1.3058 0.6125 0.6552 0.081 Uiso 1 1 calc R
H23B H 1.3720 0.5477 0.6713 0.081 Uiso 1 1 calc R
H23C H 1.3473 0.6074 0.6943 0.081 Uiso 1 1 calc R
C24 C 0.9702(6) 0.53498(16) 0.65074(9) 0.0406(8) Uani 1 1 d .
H24A H 0.8213 0.5262 0.6549 0.061 Uiso 1 1 calc R
H24B H 1.0468 0.4960 0.6481 0.061 Uiso 1 1 calc R
H24C H 0.9822 0.5597 0.6305 0.061 Uiso 1 1 calc R
C25 C 0.5675(3) 0.92629(10) 0.47157(5) 0.0139(4) Uani 1 1 d .
C26 C 0.5522(4) 0.85503(10) 0.43071(6) 0.0178(4) Uani 1 1 d .
H26 H 0.5119 0.8342 0.4109 0.021 Uiso 1 1 calc R
C27 C 0.6954(4) 0.83597(11) 0.45346(6) 0.0184(4) Uani 1 1 d .
H27 H 0.7768 0.7991 0.4526 0.022 Uiso 1 1 calc R
C28 C 0.3174(4) 0.94838(11) 0.42589(5) 0.0152(4) Uani 1 1 d .
C29 C 0.1304(4) 0.92076(12) 0.41498(6) 0.0201(4) Uani 1 1 d .
H29 H 0.1100 0.8774 0.4172 0.024 Uiso 1 1 calc R
C30 C -0.0258(4) 0.95768(14) 0.40073(7) 0.0248(5) Uani 1 1 d .
H30 H -0.1534 0.9395 0.3929 0.030 Uiso 1 1 calc R
C31 C 0.0040(4) 1.02106(14) 0.39783(6) 0.0249(5) Uani 1 1 d .
H31 H -0.1055 1.0462 0.3889 0.030 Uiso 1 1 calc R
C32 C 0.1928(4) 1.04780(12) 0.40794(6) 0.0216(5) Uani 1 1 d .
H32 H 0.2138 1.0910 0.4054 0.026 Uiso 1 1 calc R
C33 C 0.3516(4) 1.01134(10) 0.42184(5) 0.0171(4) Uani 1 1 d .
H33 H 0.4821 1.0293 0.4285 0.021 Uiso 1 1 calc R
C34 C 0.8338(4) 0.87656(11) 0.50885(6) 0.0170(4) Uani 1 1 d .
H34 H 0.7920 0.9117 0.5235 0.020 Uiso 1 1 calc R
C35 C 0.7924(5) 0.81695(14) 0.52752(7) 0.0286(6) Uani 1 1 d .
H35A H 0.6417 0.8137 0.5323 0.043 Uiso 1 1 calc R
H35B H 0.8733 0.8170 0.5484 0.043 Uiso 1 1 calc R
H35C H 0.8353 0.7816 0.5140 0.043 Uiso 1 1 calc R
C36 C 1.0648(5) 0.88451(17) 0.50089(7) 0.0341(7) Uani 1 1 d .
H36A H 1.1093 0.8512 0.4861 0.051 Uiso 1 1 calc R
H36B H 1.1488 0.8831 0.5214 0.051 Uiso 1 1 calc R
H36C H 1.0857 0.9245 0.4900 0.051 Uiso 1 1 calc R
C37 C 0.3005(3) 0.54552(10) 0.46952(5) 0.0138(4) Uani 1 1 d .
C38 C 0.0561(4) 0.56689(11) 0.43025(6) 0.0187(4) Uani 1 1 d .
H38 H -0.0483 0.5614 0.4134 0.022 Uiso 1 1 calc R
C39 C 0.1295(4) 0.62113(11) 0.44215(6) 0.0182(4) Uani 1 1 d .
H39 H 0.0875 0.6613 0.4352 0.022 Uiso 1 1 calc R
C40 C 0.1354(4) 0.45617(10) 0.44120(5) 0.0146(4) Uani 1 1 d .
C41 C -0.0643(4) 0.43045(12) 0.44314(6) 0.0203(4) Uani 1 1 d .
H41 H -0.1809 0.4552 0.4494 0.024 Uiso 1 1 calc R
C42 C -0.0922(4) 0.36820(12) 0.43581(7) 0.0234(5) Uani 1 1 d .
H42 H -0.2289 0.3504 0.4368 0.028 Uiso 1 1 calc R
C43 C 0.0781(4) 0.33195(11) 0.42706(6) 0.0223(5) Uani 1 1 d .
H43 H 0.0583 0.2893 0.4222 0.027 Uiso 1 1 calc R
C44 C 0.2780(4) 0.35786(12) 0.42533(7) 0.0228(5) Uani 1 1 d .
H44 H 0.3947 0.3329 0.4194 0.027 Uiso 1 1 calc R
C45 C 0.3075(4) 0.42025(11) 0.43228(6) 0.0199(4) Uani 1 1 d .
H45 H 0.4439 0.4382 0.4310 0.024 Uiso 1 1 calc R
C46 C 0.4050(4) 0.65246(11) 0.48546(6) 0.0186(4) Uani 1 1 d .
H46 H 0.4332 0.6344 0.5079 0.022 Uiso 1 1 calc R
C47 C 0.2839(5) 0.71237(12) 0.49025(7) 0.0257(5) Uani 1 1 d .
H47A H 0.2676 0.7335 0.4689 0.039 Uiso 1 1 calc R
H47B H 0.3615 0.7391 0.5058 0.039 Uiso 1 1 calc R
H47C H 0.1445 0.7031 0.4992 0.039 Uiso 1 1 calc R
C48 C 0.6155(5) 0.66193(15) 0.46900(9) 0.0345(7) Uani 1 1 d .
H48A H 0.6870 0.6220 0.4668 0.052 Uiso 1 1 calc R
H48B H 0.7028 0.6898 0.4825 0.052 Uiso 1 1 calc R
H48C H 0.5929 0.6801 0.4470 0.052 Uiso 1 1 calc R
C49 C 0.5505(5) 0.38346(14) 0.63376(7) 0.0288(6) Uani 1 1 d .
H49A H 0.4532 0.3482 0.6302 0.035 Uiso 1 1 calc R
H49B H 0.6926 0.3706 0.6266 0.035 Uiso 1 1 calc R
Cl1 Cl 0.46472(11) 0.44716(4) 0.609514(18) 0.03090(14) Uani 1 1 d .
Cl2 Cl 0.5590(3) 0.40234(6) 0.67532(2) 0.0771(4) Uani 1 1 d .
F1 F 1.0379(4) 0.74669(8) 0.90798(5) 0.0424(5) Uani 1 1 d .
F2 F 0.7116(3) 0.75189(9) 0.88488(6) 0.0420(5) Uani 1 1 d .
F3 F 0.8539(4) 0.76668(9) 0.83466(5) 0.0427(5) Uani 1 1 d .
F4 F 1.1797(3) 0.76208(9) 0.85774(6) 0.0434(5) Uani 1 1 d .
F5 F 0.9421(3) 0.83025(7) 0.87694(4) 0.0269(3) Uani 1 1 d .
F6 F 0.9495(3) 0.68365(7) 0.86569(5) 0.0303(4) Uani 1 1 d .
F7 F 0.6151(3) 0.13317(8) 0.40435(6) 0.0414(5) Uani 1 1 d .
F8 F 0.3975(3) 0.21570(8) 0.39995(5) 0.0322(4) Uani 1 1 d .
F9 F 0.6644(3) 0.27362(8) 0.38074(5) 0.0322(4) Uani 1 1 d .
F10 F 0.8818(3) 0.19145(11) 0.38532(7) 0.0555(6) Uani 1 1 d .
F11 F 0.5776(4) 0.18411(9) 0.35563(5) 0.0463(5) Uani 1 1 d .
F12 F 0.6985(4) 0.22394(11) 0.42973(5) 0.0469(5) Uani 1 1 d .
N1 N 0.7530(4) 0.46377(10) 0.79490(5) 0.0209(4) Uani 1 1 d .
N2 N 0.5260(3) 0.53154(10) 0.80966(5) 0.0194(4) Uani 1 1 d .
N3 N 0.7157(3) 0.69100(9) 0.70596(5) 0.0162(3) Uani 1 1 d .
N4 N 0.9382(3) 0.62726(10) 0.68532(5) 0.0180(4) Uani 1 1 d .
N5 N 0.4752(3) 0.91129(9) 0.44199(5) 0.0149(3) Uani 1 1 d .
N6 N 0.7023(3) 0.87981(9) 0.47834(5) 0.0148(3) Uani 1 1 d .
N7 N 0.1623(3) 0.52078(9) 0.44729(5) 0.0147(3) Uani 1 1 d .
N8 N 0.2775(3) 0.60721(9) 0.46641(5) 0.0145(3) Uani 1 1 d .
P1 P 0.94567(10) 0.75670(3) 0.870971(16) 0.01756(11) Uani 1 1 d .
P2 P 0.63953(11) 0.20327(3) 0.392770(17) 0.02003(12) Uani 1 1 d .

loop_
_atom_site_aniso_label
_atom_site_aniso_U_11
_atom_site_aniso_U_22
_atom_site_aniso_U_33
_atom_site_aniso_U_23
_atom_site_aniso_U_13
_atom_site_aniso_U_12
Au1 0.01654(4) 0.01194(3) 0.01409(3) 0.00076(3) 0.00025(2) 0.00067(3)
Au2 0.01344(5) 0.01059(4) 0.01307(4) -0.00284(4) -0.00047(4) 0.00052(4)
Au3 0.01281(5) 0.00974(4) 0.01456(4) -0.00086(4) -0.00244(4) 0.00174(4)
C1 0.0187(10) 0.0152(9) 0.0168(9) 0.0012(7) -0.0025(8) -0.0024(8)
C2 0.0381(15) 0.0231(12) 0.0245(12) 0.0100(10) -0.0092(11) -0.0088(11)
C3 0.0381(15) 0.0258(13) 0.0184(11) 0.0070(9) -0.0007(10) -0.0098(11)
C4 0.0245(12) 0.0098(10) 0.0417(15) 0.0003(9) -0.0028(11) -0.0019(9)
C5 0.0328(15) 0.0148(11) 0.059(2) -0.0010(12) -0.0150(14) 0.0015(11)
C6 0.0310(16) 0.0181(13) 0.094(3) -0.0027(16) -0.0105(18) 0.0038(12)
C7 0.0381(18) 0.0116(11) 0.096(3) -0.0032(16) 0.0183(19) 0.0036(13)
C8 0.057(2) 0.0214(14) 0.061(2) -0.0019(15) 0.0250(19) 0.0023(15)
C9 0.0356(15) 0.0160(11) 0.0408(15) 0.0001(11) 0.0073(12) 0.0030(11)
C10 0.0199(10) 0.0220(11) 0.0183(10) -0.0010(8) 0.0024(8) -0.0029(9)
C11 0.0219(12) 0.0347(15) 0.0430(16) -0.0106(13) -0.0037(11) -0.0025(12)
C12 0.0312(14) 0.0289(13) 0.0229(12) -0.0070(10) 0.0004(10) -0.0065(11)
C13 0.0175(10) 0.0155(9) 0.0149(9) 0.0005(7) -0.0003(8) 0.0008(8)
C14 0.0231(11) 0.0183(10) 0.0184(10) 0.0052(8) 0.0002(9) 0.0002(9)
C15 0.0249(12) 0.0234(12) 0.0162(10) 0.0051(8) 0.0021(9) -0.0005(9)
C16 0.0203(10) 0.0117(9) 0.0195(10) 0.0005(7) 0.0010(8) 0.0010(8)
C17 0.0234(11) 0.0139(10) 0.0211(10) -0.0003(8) -0.0009(9) -0.0001(9)
C18 0.0320(13) 0.0167(11) 0.0226(11) -0.0020(9) 0.0050(10) -0.0005(10)
C19 0.0242(12) 0.0199(11) 0.0325(13) -0.0024(10) 0.0090(10) 0.0016(10)
C20 0.0227(12) 0.0170(11) 0.0325(13) -0.0022(9) 0.0010(10) 0.0028(9)
C21 0.0223(11) 0.0165(11) 0.0251(11) 0.0013(8) -0.0014(9) 0.0019(9)
C22 0.0222(11) 0.0198(11) 0.0200(10) -0.0026(9) 0.0022(8) 0.0038(9)
C23 0.0198(14) 0.0317(18) 0.110(4) -0.021(2) 0.0007(18) 0.0038(12)
C24 0.0428(18) 0.0339(16) 0.0448(18) -0.0186(14) -0.0130(15) 0.0044(14)
C25 0.0158(9) 0.0116(8) 0.0144(8) -0.0028(7) -0.0001(7) 0.0008(8)
C26 0.0267(11) 0.0115(9) 0.0151(9) -0.0031(7) 0.0010(8) 0.0004(8)
C27 0.0258(11) 0.0119(9) 0.0175(10) -0.0032(7) 0.0012(9) 0.0026(9)
C28 0.0179(10) 0.0153(9) 0.0123(8) -0.0014(7) -0.0001(7) 0.0010(8)
C29 0.0221(11) 0.0200(11) 0.0181(9) -0.0021(8) -0.0014(8) -0.0033(9)
C30 0.0201(11) 0.0315(14) 0.0227(11) -0.0010(10) -0.0049(9) -0.0019(10)
C31 0.0250(12) 0.0294(13) 0.0203(11) -0.0006(9) -0.0034(9) 0.0092(11)
C32 0.0303(13) 0.0176(10) 0.0169(10) -0.0006(8) -0.0009(9) 0.0046(10)
C33 0.0226(11) 0.0143(10) 0.0143(9) -0.0012(7) -0.0008(8) 0.0008(8)
C34 0.0195(10) 0.0163(10) 0.0152(9) -0.0016(7) -0.0027(8) 0.0019(8)
C35 0.0370(15) 0.0276(13) 0.0209(11) 0.0073(10) -0.0044(11) -0.0091(12)
C36 0.0223(12) 0.053(2) 0.0273(13) 0.0101(13) -0.0056(11) -0.0096(13)
C37 0.0138(9) 0.0120(9) 0.0155(9) -0.0010(7) -0.0020(7) 0.0021(7)
C38 0.0176(10) 0.0165(10) 0.0218(10) -0.0004(8) -0.0054(8) 0.0053(8)
C39 0.0199(10) 0.0155(10) 0.0190(10) 0.0012(8) -0.0034(8) 0.0071(8)
C40 0.0151(9) 0.0134(9) 0.0153(9) -0.0016(7) -0.0025(7) 0.0002(7)
C41 0.0158(10) 0.0223(11) 0.0230(10) -0.0040(9) 0.0022(8) -0.0018(9)
C42 0.0220(11) 0.0226(12) 0.0256(12) -0.0030(9) 0.0012(9) -0.0082(10)
C43 0.0301(13) 0.0137(10) 0.0231(11) -0.0004(8) -0.0044(10) -0.0036(9)
C44 0.0211(11) 0.0155(10) 0.0315(13) -0.0051(9) -0.0056(10) 0.0026(9)
C45 0.0146(9) 0.0148(10) 0.0302(12) -0.0046(9) -0.0030(8) 0.0008(8)
C46 0.0238(11) 0.0116(9) 0.0205(10) -0.0023(8) -0.0009(9) 0.0012(8)
C47 0.0324(14) 0.0146(10) 0.0300(13) -0.0056(9) -0.0025(11) 0.0054(10)
C48 0.0253(13) 0.0254(14) 0.0531(19) -0.0133(13) 0.0098(13) -0.0086(11)
C49 0.0281(13) 0.0239(13) 0.0343(14) -0.0012(11) -0.0013(11) 0.0026(11)
Cl1 0.0233(3) 0.0366(4) 0.0327(3) 0.0055(3) -0.0015(3) 0.0058(3)
Cl2 0.1512(14) 0.0527(6) 0.0270(4) 0.0058(4) -0.0068(6) 0.0004(7)
F1 0.0732(15) 0.0236(8) 0.0297(9) -0.0007(7) -0.0223(9) -0.0006(9)
F2 0.0289(9) 0.0251(9) 0.0724(14) 0.0077(9) 0.0205(9) 0.0001(8)
F3 0.0635(14) 0.0354(10) 0.0286(9) 0.0020(8) -0.0212(9) -0.0063(9)
F4 0.0246(9) 0.0325(10) 0.0735(15) -0.0043(10) 0.0143(9) -0.0029(8)
F5 0.0325(9) 0.0132(7) 0.0348(9) -0.0013(6) -0.0025(7) -0.0011(6)
F6 0.0328(9) 0.0153(7) 0.0425(10) -0.0064(7) -0.0086(8) -0.0005(6)
F7 0.0440(11) 0.0187(8) 0.0614(13) 0.0156(8) -0.0040(10) 0.0002(8)
F8 0.0222(8) 0.0275(9) 0.0471(10) 0.0020(8) 0.0074(7) 0.0008(7)
F9 0.0401(10) 0.0184(7) 0.0385(9) 0.0047(7) 0.0112(8) -0.0036(7)
F10 0.0284(10) 0.0531(14) 0.0854(18) 0.0199(13) 0.0187(11) 0.0162(10)
F11 0.0801(16) 0.0307(10) 0.0279(9) -0.0122(8) -0.0054(10) 0.0140(10)
F12 0.0577(13) 0.0552(13) 0.0275(9) 0.0036(9) -0.0135(9) -0.0203(11)
N1 0.0246(10) 0.0144(9) 0.0235(10) 0.0036(7) -0.0059(8) -0.0018(8)
N2 0.0229(10) 0.0196(9) 0.0157(8) 0.0020(7) 0.0003(7) -0.0045(8)
N3 0.0178(9) 0.0136(8) 0.0171(8) 0.0028(6) 0.0010(7) 0.0004(7)
N4 0.0199(9) 0.0191(9) 0.0150(8) 0.0011(7) 0.0008(7) 0.0020(8)
N5 0.0185(8) 0.0122(8) 0.0139(7) -0.0017(6) -0.0005(7) -0.0007(7)
N6 0.0190(9) 0.0109(8) 0.0145(8) -0.0020(6) -0.0006(7) 0.0021(7)
N7 0.0143(8) 0.0119(8) 0.0177(8) -0.0011(6) -0.0031(7) 0.0024(7)
N8 0.0154(8) 0.0110(8) 0.0170(8) -0.0008(6) -0.0021(7) 0.0025(7)
P1 0.0185(3) 0.0142(3) 0.0198(3) -0.0011(2) -0.0021(2) -0.0017(2)
P2 0.0212(3) 0.0162(3) 0.0227(3) 0.0008(2) 0.0017(2) 0.0004(2)

loop_
_atom_type_symbol
_atom_type_description
_atom_type_scat_dispersion_real
_atom_type_scat_dispersion_imag
_atom_type_scat_source
C C 0.0033 0.0016 'International Tables Vol C Tables 4.2.6.8 and 6.1.1.4'
H H 0.0000 0.0000 'International Tables Vol C Tables 4.2.6.8 and 6.1.1.4'
N N 0.0061 0.0033 'International Tables Vol C Tables 4.2.6.8 and 6.1.1.4'
F F 0.0171 0.0103 'International Tables Vol C Tables 4.2.6.8 and 6.1.1.4'
P P 0.1023 0.0942 'International Tables Vol C Tables 4.2.6.8 and 6.1.1.4'
Au Au -2.0133 8.8022 'International Tables Vol C Tables 4.2.6.8 and 6.1.1.4'
Cl Cl 0.1484 0.1585 'International Tables Vol C Tables 4.2.6.8 and 6.1.1.4'

loop_
_geom_angle_atom_site_label_1
_geom_angle_atom_site_label_2
_geom_angle_atom_site_label_3
_geom_angle
_geom_angle_site_symmetry_3
C13 Au1 C1 177.46(10) .
C25 Au2 C25 179.996(2) 3_676
C37 Au3 C37 179.998(1) 3_666
N2 C1 N1 104.9(2) .
N2 C1 Au1 125.60(18) .
N1 C1 Au1 129.31(19) .
C3 C2 N1 106.7(2) .
C3 C2 H2 126.6 .
N1 C2 H2 126.6 .
C2 C3 N2 107.1(2) .
C2 C3 H3 126.4 .
N2 C3 H3 126.4 .
C9 C4 C5 121.5(3) .
C9 C4 N1 120.3(2) .
C5 C4 N1 118.2(3) .
C6 C5 C4 118.7(4) .
C6 C5 H5 120.6 .
C4 C5 H5 120.6 .
C7 C6 C5 120.4(3) .
C7 C6 H6 119.8 .
C5 C6 H6 119.8 .
C6 C7 C8 121.1(3) .
C6 C7 H7 119.5 .
C8 C7 H7 119.5 .
C9 C8 C7 119.3(4) .
C9 C8 H8 120.4 .
C7 C8 H8 120.4 .
C4 C9 C8 119.0(3) .
C4 C9 H9 120.5 .
C8 C9 H9 120.5 .
N2 C10 C11 110.8(2) .
N2 C10 C12 109.4(2) .
C11 C10 C12 112.5(2) .
N2 C10 H10 108.0 .
C11 C10 H10 108.0 .
C12 C10 H10 108.0 .
C10 C11 H11A 109.5 .
C10 C11 H11B 109.5 .
H11A C11 H11B 109.5 .
C10 C11 H11C 109.5 .
H11A C11 H11C 109.5 .
H11B C11 H11C 109.5 .
C10 C12 H12A 109.5 .
C10 C12 H12B 109.5 .
H12A C12 H12B 109.5 .
C10 C12 H12C 109.5 .
H12A C12 H12C 109.5 .
H12B C12 H12C 109.5 .
N4 C13 N3 105.1(2) .
N4 C13 Au1 128.95(17) .
N3 C13 Au1 125.82(17) .
C15 C14 N3 106.6(2) .
C15 C14 H14 126.7 .
N3 C14 H14 126.7 .
C14 C15 N4 106.8(2) .
C14 C15 H15 126.6 .
N4 C15 H15 126.6 .
C17 C16 C21 121.1(2) .
C17 C16 N3 119.6(2) .
C21 C16 N3 119.3(2) .
C18 C17 C16 119.4(2) .
C18 C17 H17 120.3 .
C16 C17 H17 120.3 .
C17 C18 C19 119.8(2) .
C17 C18 H18 120.1 .
C19 C18 H18 120.1 .
C20 C19 C18 120.3(2) .
C20 C19 H19 119.8 .
C18 C19 H19 119.8 .
C19 C20 C21 120.6(2) .
C19 C20 H20 119.7 .
C21 C20 H20 119.7 .
C20 C21 C16 118.8(2) .
C20 C21 H21 120.6 .
C16 C21 H21 120.6 .
N4 C22 C23 110.8(2) .
N4 C22 C24 109.8(2) .
C23 C22 C24 112.1(3) .
N4 C22 H22 108.0 .
C23 C22 H22 108.0 .
C24 C22 H22 108.0 .
C22 C23 H23A 109.5 .
C22 C23 H23B 109.5 .
H23A C23 H23B 109.5 .
C22 C23 H23C 109.5 .
H23A C23 H23C 109.5 .
H23B C23 H23C 109.5 .
C22 C24 H24A 109.5 .
C22 C24 H24B 109.5 .
H24A C24 H24B 109.5 .
C22 C24 H24C 109.5 .
H24A C24 H24C 109.5 .
H24B C24 H24C 109.5 .
N6 C25 N5 105.35(18) .
N6 C25 Au2 127.95(15) .
N5 C25 Au2 126.60(16) .
C27 C26 N5 106.31(19) .
C27 C26 H26 126.8 .
N5 C26 H26 126.8 .
C26 C27 N6 107.5(2) .
C26 C27 H27 126.3 .
N6 C27 H27 126.3 .
C33 C28 C29 121.1(2) .
C33 C28 N5 119.5(2) .
C29 C28 N5 119.4(2) .
C30 C29 C28 118.9(2) .
C30 C29 H29 120.6 .
C28 C29 H29 120.6 .
C31 C30 C29 120.3(2) .
C31 C30 H30 119.9 .
C29 C30 H30 119.9 .
C32 C31 C30 120.3(2) .
C32 C31 H31 119.8 .
C30 C31 H31 119.8 .
C31 C32 C33 120.0(2) .
C31 C32 H32 120.0 .
C33 C32 H32 120.0 .
C28 C33 C32 119.3(2) .
C28 C33 H33 120.4 .
C32 C33 H33 120.4 .
N6 C34 C36 110.7(2) .
N6 C34 C35 110.8(2) .
C36 C34 C35 112.1(2) .
N6 C34 H34 107.7 .
C36 C34 H34 107.7 .
C35 C34 H34 107.7 .
C34 C35 H35A 109.5 .
C34 C35 H35B 109.5 .
H35A C35 H35B 109.5 .
C34 C35 H35C 109.5 .
H35A C35 H35C 109.5 .
H35B C35 H35C 109.5 .
C34 C36 H36A 109.5 .
C34 C36 H36B 109.5 .
H36A C36 H36B 109.5 .
C34 C36 H36C 109.5 .
H36A C36 H36C 109.5 .
H36B C36 H36C 109.5 .
N8 C37 N7 105.11(18) .
N8 C37 Au3 127.44(16) .
N7 C37 Au3 127.43(16) .
C39 C38 N7 106.7(2) .
C39 C38 H38 126.7 .
N7 C38 H38 126.7 .
C38 C39 N8 106.9(2) .
C38 C39 H39 126.5 .
N8 C39 H39 126.5 .
C41 C40 C45 120.8(2) .
C41 C40 N7 119.3(2) .
C45 C40 N7 119.9(2) .
C40 C41 C42 119.4(2) .
C40 C41 H41 120.3 .
C42 C41 H41 120.3 .
C43 C42 C41 120.3(2) .
C43 C42 H42 119.8 .
C41 C42 H42 119.8 .
C42 C43 C44 120.1(2) .
C42 C43 H43 120.0 .
C44 C43 H43 120.0 .
C43 C44 C45 120.1(2) .
C43 C44 H44 119.9 .
C45 C44 H44 119.9 .
C44 C45 C40 119.3(2) .
C44 C45 H45 120.3 .
C40 C45 H45 120.3 .
N8 C46 C48 109.9(2) .
N8 C46 C47 110.9(2) .
C48 C46 C47 113.0(2) .
N8 C46 H46 107.6 .
C48 C46 H46 107.6 .
C47 C46 H46 107.6 .
C46 C47 H47A 109.5 .
C46 C47 H47B 109.5 .
H47A C47 H47B 109.5 .
C46 C47 H47C 109.5 .
H47A C47 H47C 109.5 .
H47B C47 H47C 109.5 .
C46 C48 H48A 109.5 .
C46 C48 H48B 109.5 .
H48A C48 H48B 109.5 .
C46 C48 H48C 109.5 .
H48A C48 H48C 109.5 .
H48B C48 H48C 109.5 .
Cl2 C49 Cl1 111.00(17) .
Cl2 C49 H49A 109.4 .
Cl1 C49 H49A 109.4 .
Cl2 C49 H49B 109.4 .
Cl1 C49 H49B 109.4 .
H49A C49 H49B 108.0 .
C1 N1 C2 110.3(2) .
C1 N1 C4 125.3(2) .
C2 N1 C4 124.3(2) .
C1 N2 C3 110.9(2) .
C1 N2 C10 124.4(2) .
C3 N2 C10 124.6(2) .
C13 N3 C14 110.5(2) .
C13 N3 C16 124.2(2) .
C14 N3 C16 125.3(2) .
C13 N4 C15 110.9(2) .
C13 N4 C22 123.9(2) .
C15 N4 C22 125.1(2) .
C25 N5 C26 110.31(19) .
C25 N5 C28 123.66(19) .
C26 N5 C28 126.01(19) .
C25 N6 C27 110.56(19) .
C25 N6 C34 123.66(18) .
C27 N6 C34 125.76(19) .
C37 N7 C38 110.56(19) .
C37 N7 C40 125.08(18) .
C38 N7 C40 124.31(19) .
C37 N8 C39 110.71(19) .
C37 N8 C46 123.28(19) .
C39 N8 C46 125.92(19) .
F3 P1 F4 90.70(13) .
F3 P1 F6 90.99(10) .
F4 P1 F6 90.66(10) .
F3 P1 F2 90.14(13) .
F4 P1 F2 178.98(13) .
F6 P1 F2 89.92(10) .
F3 P1 F5 89.90(10) .
F4 P1 F5 89.60(10) .
F6 P1 F5 179.07(10) .
F2 P1 F5 89.82(10) .
F3 P1 F1 179.70(14) .
F4 P1 F1 89.57(13) .
F6 P1 F1 89.13(10) .
F2 P1 F1 89.59(13) .
F5 P1 F1 89.98(9) .
F8 P2 F10 179.39(13) .
F8 P2 F7 90.52(11) .
F10 P2 F7 90.05(12) .
F8 P2 F12 89.81(12) .
F10 P2 F12 90.40(14) .
F7 P2 F12 90.83(12) .
F8 P2 F11 89.38(12) .
F10 P2 F11 90.39(14) .
F7 P2 F11 90.28(12) .
F12 P2 F11 178.63(13) .
F8 P2 F9 89.68(10) .
F10 P2 F9 89.75(11) .
F7 P2 F9 179.43(12) .
F12 P2 F9 89.71(11) .
F11 P2 F9 89.18(11) .

loop_
_geom_bond_atom_site_label_1
_geom_bond_atom_site_label_2
_geom_bond_distance
_geom_bond_site_symmetry_2
Au1 C13 2.018(2) .
Au1 C1 2.023(2) .
Au2 C25 2.014(2) .
Au2 C25 2.014(2) 3_676
Au3 C37 2.011(2) .
Au3 C37 2.011(2) 3_666
C1 N2 1.343(3) .
C1 N1 1.362(3) .
C2 C3 1.338(5) .
C2 N1 1.389(4) .
C2 H2 0.9500 .
C3 N2 1.384(3) .
C3 H3 0.9500 .
C4 C9 1.380(4) .
C4 C5 1.401(4) .
C4 N1 1.421(4) .
C5 C6 1.378(5) .
C5 H5 0.9500 .
C6 C7 1.369(6) .
C6 H6 0.9500 .
C7 C8 1.395(6) .
C7 H7 0.9500 .
C8 C9 1.393(5) .
C8 H8 0.9500 .
C9 H9 0.9500 .
C10 N2 1.475(3) .
C10 C11 1.519(4) .
C10 C12 1.521(4) .
C10 H10 1.0000 .
C11 H11A 0.9800 .
C11 H11B 0.9800 .
C11 H11C 0.9800 .
C12 H12A 0.9800 .
C12 H12B 0.9800 .
C12 H12C 0.9800 .
C13 N4 1.348(3) .
C13 N3 1.359(3) .
C14 C15 1.351(4) .
C14 N3 1.389(3) .
C14 H14 0.9500 .
C15 N4 1.385(3) .
C15 H15 0.9500 .
C16 C17 1.391(3) .
C16 C21 1.393(3) .
C16 N3 1.434(3) .
C17 C18 1.391(4) .
C17 H17 0.9500 .
C18 C19 1.390(4) .
C18 H18 0.9500 .
C19 C20 1.384(4) .
C19 H19 0.9500 .
C20 C21 1.389(4) .
C20 H20 0.9500 .
C21 H21 0.9500 .
C22 N4 1.481(3) .
C22 C23 1.508(4) .
C22 C24 1.508(4) .
C22 H22 1.0000 .
C23 H23A 0.9800 .
C23 H23B 0.9800 .
C23 H23C 0.9800 .
C24 H24A 0.9800 .
C24 H24B 0.9800 .
C24 H24C 0.9800 .
C25 N6 1.345(3) .
C25 N5 1.362(3) .
C26 C27 1.348(3) .
C26 N5 1.390(3) .
C26 H26 0.9500 .
C27 N6 1.382(3) .
C27 H27 0.9500 .
C28 C33 1.389(3) .
C28 C29 1.394(3) .
C28 N5 1.432(3) .
C29 C30 1.391(4) .
C29 H29 0.9500 .
C30 C31 1.389(4) .
C30 H30 0.9500 .
C31 C32 1.387(4) .
C31 H31 0.9500 .
C32 C33 1.391(3) .
C32 H32 0.9500 .
C33 H33 0.9500 .
C34 N6 1.480(3) .
C34 C36 1.515(4) .
C34 C35 1.518(4) .
C34 H34 1.0000 .
C35 H35A 0.9800 .
C35 H35B 0.9800 .
C35 H35C 0.9800 .
C36 H36A 0.9800 .
C36 H36B 0.9800 .
C36 H36C 0.9800 .
C37 N8 1.348(3) .
C37 N7 1.356(3) .
C38 C39 1.348(3) .
C38 N7 1.382(3) .
C38 H38 0.9500 .
C39 N8 1.381(3) .
C39 H39 0.9500 .
C40 C41 1.387(3) .
C40 C45 1.392(3) .
C40 N7 1.428(3) .
C41 C42 1.389(4) .
C41 H41 0.9500 .
C42 C43 1.385(4) .
C42 H42 0.9500 .
C43 C44 1.389(4) .
C43 H43 0.9500 .
C44 C45 1.390(3) .
C44 H44 0.9500 .
C45 H45 0.9500 .
C46 N8 1.479(3) .
C46 C48 1.514(4) .
C46 C47 1.520(3) .
C46 H46 1.0000 .
C47 H47A 0.9800 .
C47 H47B 0.9800 .
C47 H47C 0.9800 .
C48 H48A 0.9800 .
C48 H48B 0.9800 .
C48 H48C 0.9800 .
C49 Cl2 1.727(3) .
C49 Cl1 1.771(3) .
C49 H49A 0.9900 .
C49 H49B 0.9900 .
F1 P1 1.6120(18) .
F2 P1 1.5987(19) .
F3 P1 1.5850(18) .
F4 P1 1.589(2) .
F5 P1 1.6088(16) .
F6 P1 1.5944(17) .
F7 P2 1.5947(18) .
F8 P2 1.5897(18) .
F9 P2 1.6053(18) .
F10 P2 1.591(2) .
F11 P2 1.600(2) .
F12 P2 1.597(2) .
